data_4345318
loop_
_publ_author_name
'Zaltariov, Mirela F.'
'Hammerstad, Marta'
'Arabshahi, Homayon J.'
'Jovanovi\'c, Katarina'
'Richter, Klaus W.'
'Cazacu, Maria'
'Shova, Sergiu'
'Balan, Mihaela'
'Andersen, Niels H.'
'Radulovi\'c, Sini\<sa'
'Reynisson, J\'ohannes'
'Andersson, K. Kristoffer'
'Arion, Vladimir B.'

_publ_section_title
;
 New Iminodiacetate-Thiosemicarbazone Hybrids and Their Copper(II)
 Complexes Are Potential Ribonucleotide Reductase R2 Inhibitors with High
 Antiproliferative Activity.
;
_journal_issue 6
_journal_name_full 'Inorganic chemistry'
_journal_page_first 3532
_journal_page_last 3549
_journal_paper_doi 10.1021/acs.inorgchem.6b03178
_journal_volume 56
_journal_year 2017
_chemical_formula_moiety 'C26 H28 N4 O5 S'
_chemical_formula_sum 'C26 H28 N4 O5 S'
_chemical_formula_weight 508.58
_chemical_name_systematic
;
 ?
;
_space_group_crystal_system triclinic
_space_group_IT_number 2
_space_group_name_Hall '-P 1'
_space_group_name_H-M_alt 'P -1'
_symmetry_space_group_name_Hall '-P 1'
_symmetry_space_group_name_H-M 'P -1'
_atom_sites_solution_hydrogens geom
_audit_creation_method SHELXL-2014
_cell_angle_alpha 106.140(3)
_cell_angle_beta 103.555(3)
_cell_angle_gamma 95.311(2)
_cell_formula_units_Z 2
_cell_length_a 7.5117(5)
_cell_length_b 11.4401(9)
_cell_length_c 15.5121(12)
_cell_measurement_reflns_used 8974
_cell_measurement_temperature 100(2)
_cell_measurement_theta_max 30.018
_cell_measurement_theta_min 2.685
_cell_volume 1226.94(16)
_computing_cell_refinement 'Bruker SAINT'
_computing_data_collection 'Bruker APEX2'
_computing_data_reduction 'Bruker SAINT'
_computing_molecular_graphics 'Bruker SHELXTL'
_computing_publication_material 'Bruker SHELXTL'
_computing_structure_refinement 'SHELXL-2014 (Sheldrick, 2014)'
_computing_structure_solution 'SHELXS-2014 (Sheldrick, 2014)'
_diffrn_ambient_temperature 100(2)
_diffrn_measured_fraction_theta_full 0.997
_diffrn_measured_fraction_theta_max 0.953
_diffrn_measurement_device_type 'Bruker D8 Venture'
_diffrn_measurement_method '\f and \w scans'
_diffrn_radiation_type MoK\a
_diffrn_radiation_wavelength 0.71073
_diffrn_reflns_av_R_equivalents 0.0414
_diffrn_reflns_av_unetI/netI 0.0427
_diffrn_reflns_Laue_measured_fraction_full 0.997
_diffrn_reflns_Laue_measured_fraction_max 0.953
_diffrn_reflns_limit_h_max 10
_diffrn_reflns_limit_h_min -10
_diffrn_reflns_limit_k_max 16
_diffrn_reflns_limit_k_min -15
_diffrn_reflns_limit_l_max 21
_diffrn_reflns_limit_l_min -21
_diffrn_reflns_number 21826
_diffrn_reflns_point_group_measured_fraction_full 0.997
_diffrn_reflns_point_group_measured_fraction_max 0.953
_diffrn_reflns_theta_full 25.000
_diffrn_reflns_theta_max 30.036
_diffrn_reflns_theta_min 2.685
_diffrn_source 'fine-focus sealed tube'
_exptl_absorpt_coefficient_mu 0.178
_exptl_absorpt_correction_T_max 0.7460
_exptl_absorpt_correction_T_min 0.6858
_exptl_absorpt_correction_type multi-scan
_exptl_crystal_colour colorless
_exptl_crystal_density_diffrn 1.377
_exptl_crystal_description needle
_exptl_crystal_F_000 536
_exptl_crystal_size_max 0.407
_exptl_crystal_size_mid 0.134
_exptl_crystal_size_min 0.069
_refine_diff_density_max 0.422
_refine_diff_density_min -0.287
_refine_diff_density_rms 0.056
_refine_ls_extinction_method none
_refine_ls_goodness_of_fit_ref 1.030
_refine_ls_hydrogen_treatment constr
_refine_ls_matrix_type full
_refine_ls_number_parameters 329
_refine_ls_number_reflns 6862
_refine_ls_number_restraints 0
_refine_ls_restrained_S_all 1.030
_refine_ls_R_factor_all 0.0563
_refine_ls_R_factor_gt 0.0411
_refine_ls_shift/su_max 0.000
_refine_ls_shift/su_mean 0.000
_refine_ls_structure_factor_coef Fsqd
_refine_ls_weighting_details 'w=1/[\s^2^(Fo^2^)+(0.0413P)^2^+0.5811P] where P=(Fo^2^+2Fc^2^)/3'
_refine_ls_weighting_scheme calc
_refine_ls_wR_factor_gt 0.0968
_refine_ls_wR_factor_ref 0.1031
_reflns_Friedel_coverage 0.000
_reflns_number_gt 5568
_reflns_number_total 6862
_reflns_threshold_expression 'I > 2\s(I)'
_cod_data_source_file ic6b03178_si_002.cif
_cod_data_source_block miza016l
_cod_depositor_comments 'Adding full bibliography for 4345315--4345326.cif.'
_cod_original_cell_volume 1226.93(16)
_cod_database_code 4345318
_shelx_space_group_comment
;
The symmetry employed for this shelxl refinement is uniquely defined
by the following loop, which should always be used as a source of
symmetry information in preference to the above space-group names.
They are only intended as comments.
;
_shelx_estimated_absorpt_t_min 0.931
_shelx_estimated_absorpt_t_max 0.988
_shelxl_version_number 2014-3

loop_
_space_group_symop_operation_xyz
'x, y, z'
'-x, -y, -z'

loop_
_atom_site_label
_atom_site_type_symbol
_atom_site_fract_x
_atom_site_fract_y
_atom_site_fract_z
_atom_site_U_iso_or_equiv
_atom_site_adp_type
_atom_site_occupancy
_atom_site_site_symmetry_order
_atom_site_calc_flag
_atom_site_refinement_flags_posn
_atom_site_refinement_flags_adp
S1 S 0.00883(5) 0.21758(3) 0.69653(2) 0.02148(9) Uani 1 1 d . .
O1 O 0.73304(14) 0.65483(9) 0.66666(7) 0.0225(2) Uani 1 1 d . .
H1 H 0.8045 0.6852 0.6412 0.034 Uiso 1 1 calc R U
O2 O 0.66886(15) 0.72597(9) 0.44593(7) 0.0225(2) Uani 1 1 d . .
O3 O 0.58632(14) 0.89789(9) 0.41664(7) 0.0233(2) Uani 1 1 d . .
O4 O 1.03586(15) 0.65252(9) 0.58576(8) 0.0269(2) Uani 1 1 d . .
O5 O 1.23713(15) 0.73226(9) 0.52141(8) 0.0256(2) Uani 1 1 d . .
N1 N 0.29033(15) 0.54471(9) 0.74463(8) 0.0157(2) Uani 1 1 d . .
N2 N 0.21591(16) 0.42100(10) 0.70625(8) 0.0170(2) Uani 1 1 d . .
H2 H 0.2473 0.3758 0.6579 0.020 Uiso 1 1 calc R U
N3 N 0.05492(16) 0.44633(10) 0.81592(8) 0.0181(2) Uani 1 1 d . .
H30 H 0.1190 0.5217 0.8390 0.022 Uiso 1 1 calc R U
N4 N 0.88680(15) 0.86484(10) 0.62135(8) 0.0171(2) Uani 1 1 d . .
C1 C 0.66152(18) 0.74633(11) 0.71757(9) 0.0158(2) Uani 1 1 d . .
C2 C 0.74712(18) 0.87105(12) 0.74953(9) 0.0159(2) Uani 1 1 d . .
C3 C 0.66869(18) 0.95838(12) 0.80379(9) 0.0169(2) Uani 1 1 d . .
H3 H 0.7284 1.0422 0.8264 0.020 Uiso 1 1 calc R U
C4 C 0.50390(19) 0.92700(12) 0.82646(9) 0.0175(3) Uani 1 1 d . .
C5 C 0.42270(18) 0.80371(12) 0.79412(9) 0.0163(2) Uani 1 1 d . .
H5 H 0.3111 0.7804 0.8084 0.020 Uiso 1 1 calc R U
C6 C 0.49959(18) 0.71205(11) 0.74094(9) 0.0153(2) Uani 1 1 d . .
C7 C 0.41268(18) 0.58236(11) 0.70840(9) 0.0158(2) Uani 1 1 d . .
H7 H 0.4469 0.5254 0.6601 0.019 Uiso 1 1 calc R U
C8 C 0.09491(18) 0.36882(11) 0.74256(9) 0.0159(2) Uani 1 1 d . .
C9 C 0.4159(2) 1.02475(13) 0.88084(11) 0.0246(3) Uani 1 1 d . .
H9A H 0.3651 1.0747 0.8419 0.037 Uiso 1 1 calc R U
H9B H 0.5098 1.0779 0.9368 0.037 Uiso 1 1 calc R U
H9C H 0.3157 0.9852 0.8992 0.037 Uiso 1 1 calc R U
C10 C 0.92014(18) 0.90757(12) 0.72319(9) 0.0179(3) Uani 1 1 d . .
H10A H 0.9570 0.9985 0.7467 0.021 Uiso 1 1 calc R U
H10B H 1.0230 0.8708 0.7524 0.021 Uiso 1 1 calc R U
C11 C 0.74478(19) 0.91849(12) 0.57112(9) 0.0174(2) Uani 1 1 d . .
H11A H 0.7998 1.0006 0.5711 0.021 Uiso 1 1 calc R U
H11B H 0.6446 0.9297 0.6028 0.021 Uiso 1 1 calc R U
C12 C 0.66442(18) 0.83525(12) 0.47166(9) 0.0162(2) Uani 1 1 d . .
C26 C -0.05027(17) 0.34213(11) 0.91982(9) 0.0156(2) Uani 1 1 d . .
C13 C 0.4991(2) 0.82524(16) 0.31995(10) 0.0308(3) Uani 1 1 d . .
H13A H 0.4368 0.8776 0.2864 0.046 Uiso 1 1 calc R U
H13B H 0.4077 0.7567 0.3175 0.046 Uiso 1 1 calc R U
H13C H 0.5941 0.7925 0.2908 0.046 Uiso 1 1 calc R U
C14 C 1.05512(19) 0.86551(12) 0.58995(10) 0.0210(3) Uani 1 1 d . .
H14A H 1.1586 0.9239 0.6396 0.025 Uiso 1 1 calc R U
H14B H 1.0353 0.8937 0.5341 0.025 Uiso 1 1 calc R U
C15 C 1.10569(18) 0.73746(13) 0.56656(9) 0.0189(3) Uani 1 1 d . .
C16 C 1.2794(2) 0.61094(14) 0.48139(12) 0.0308(3) Uani 1 1 d . .
H16A H 1.2654 0.5958 0.4146 0.046 Uiso 1 1 calc R U
H16B H 1.1940 0.5480 0.4902 0.046 Uiso 1 1 calc R U
H16C H 1.4075 0.6072 0.5123 0.046 Uiso 1 1 calc R U
C17 C -0.08364(18) 0.41530(11) 0.85905(9) 0.0158(2) Uani 1 1 d . .
C18 C -0.2431(2) 0.46489(12) 0.84527(9) 0.0204(3) Uani 1 1 d . .
H18 H -0.2623 0.5143 0.8048 0.024 Uiso 1 1 calc R U
C19 C -0.37950(19) 0.44315(13) 0.89077(10) 0.0226(3) Uani 1 1 d . .
H19 H -0.4899 0.4777 0.8807 0.027 Uiso 1 1 calc R U
C20 C -0.35267(19) 0.37274(13) 0.94908(10) 0.0221(3) Uani 1 1 d . .
H20 H -0.4453 0.3582 0.9791 0.027 Uiso 1 1 calc R U
C21 C -0.18817(18) 0.32074(12) 0.96554(9) 0.0174(3) Uani 1 1 d . .
C22 C -0.1559(2) 0.24978(14) 1.02782(10) 0.0250(3) Uani 1 1 d . .
H22 H -0.2475 0.2349 1.0583 0.030 Uiso 1 1 calc R U
C23 C 0.0040(2) 0.20271(15) 1.04459(10) 0.0292(3) Uani 1 1 d . .
H23 H 0.0232 0.1556 1.0866 0.035 Uiso 1 1 calc R U
C24 C 0.1410(2) 0.22367(14) 0.99993(10) 0.0273(3) Uani 1 1 d . .
H24 H 0.2523 0.1906 1.0121 0.033 Uiso 1 1 calc R U
C25 C 0.11549(19) 0.29128(13) 0.93899(10) 0.0207(3) Uani 1 1 d . .
H25 H 0.2092 0.3044 0.9092 0.025 Uiso 1 1 calc R U

loop_
_atom_site_aniso_label
_atom_site_aniso_U_11
_atom_site_aniso_U_22
_atom_site_aniso_U_33
_atom_site_aniso_U_23
_atom_site_aniso_U_13
_atom_site_aniso_U_12
S1 0.02762(18) 0.01242(15) 0.02124(17) -0.00044(12) 0.01081(13) -0.00526(12)
O1 0.0254(5) 0.0146(4) 0.0324(6) 0.0056(4) 0.0191(4) 0.0028(4)
O2 0.0336(6) 0.0142(4) 0.0203(5) 0.0022(4) 0.0131(4) 0.0024(4)
O3 0.0284(5) 0.0217(5) 0.0166(5) 0.0029(4) 0.0020(4) 0.0088(4)
O4 0.0277(5) 0.0238(5) 0.0387(6) 0.0155(5) 0.0187(5) 0.0079(4)
O5 0.0252(5) 0.0246(5) 0.0310(6) 0.0072(4) 0.0172(4) 0.0033(4)
N1 0.0187(5) 0.0106(5) 0.0172(5) 0.0034(4) 0.0060(4) -0.0001(4)
N2 0.0226(5) 0.0105(5) 0.0177(5) 0.0010(4) 0.0104(4) -0.0011(4)
N3 0.0225(6) 0.0121(5) 0.0188(5) 0.0011(4) 0.0103(4) -0.0034(4)
N4 0.0162(5) 0.0185(5) 0.0184(5) 0.0068(4) 0.0067(4) 0.0034(4)
C1 0.0188(6) 0.0135(6) 0.0164(6) 0.0056(5) 0.0063(5) 0.0027(5)
C2 0.0172(6) 0.0154(6) 0.0153(6) 0.0072(5) 0.0027(5) 0.0006(5)
C3 0.0198(6) 0.0131(6) 0.0153(6) 0.0042(5) 0.0014(5) 0.0000(5)
C4 0.0213(6) 0.0145(6) 0.0156(6) 0.0039(5) 0.0039(5) 0.0027(5)
C5 0.0191(6) 0.0153(6) 0.0167(6) 0.0068(5) 0.0070(5) 0.0029(5)
C6 0.0180(6) 0.0126(5) 0.0160(6) 0.0055(5) 0.0053(5) 0.0014(4)
C7 0.0189(6) 0.0126(5) 0.0175(6) 0.0047(5) 0.0079(5) 0.0029(5)
C8 0.0168(6) 0.0137(6) 0.0161(6) 0.0033(5) 0.0050(5) 0.0005(5)
C9 0.0284(7) 0.0164(6) 0.0268(7) 0.0008(5) 0.0109(6) 0.0029(5)
C10 0.0168(6) 0.0170(6) 0.0189(6) 0.0075(5) 0.0026(5) -0.0015(5)
C11 0.0216(6) 0.0140(6) 0.0159(6) 0.0037(5) 0.0048(5) 0.0029(5)
C12 0.0161(6) 0.0157(6) 0.0178(6) 0.0044(5) 0.0084(5) 0.0010(5)
C26 0.0167(6) 0.0135(6) 0.0130(6) -0.0002(5) 0.0042(5) -0.0016(5)
C13 0.0332(8) 0.0366(8) 0.0158(7) 0.0010(6) 0.0001(6) 0.0119(7)
C14 0.0196(6) 0.0200(6) 0.0275(7) 0.0102(5) 0.0114(5) 0.0015(5)
C15 0.0149(6) 0.0234(7) 0.0191(6) 0.0075(5) 0.0052(5) 0.0025(5)
C16 0.0334(8) 0.0277(8) 0.0365(9) 0.0071(7) 0.0212(7) 0.0088(6)
C17 0.0179(6) 0.0132(5) 0.0146(6) 0.0006(5) 0.0068(5) -0.0006(5)
C18 0.0243(7) 0.0177(6) 0.0173(6) 0.0028(5) 0.0055(5) 0.0040(5)
C19 0.0178(6) 0.0255(7) 0.0214(7) 0.0013(6) 0.0055(5) 0.0066(5)
C20 0.0180(6) 0.0255(7) 0.0188(6) -0.0006(5) 0.0085(5) -0.0017(5)
C21 0.0196(6) 0.0161(6) 0.0126(6) -0.0003(5) 0.0052(5) -0.0035(5)
C22 0.0318(8) 0.0246(7) 0.0163(6) 0.0048(5) 0.0074(6) -0.0047(6)
C23 0.0418(9) 0.0271(7) 0.0182(7) 0.0100(6) 0.0049(6) 0.0029(6)
C24 0.0302(8) 0.0276(7) 0.0218(7) 0.0071(6) 0.0013(6) 0.0103(6)
C25 0.0199(6) 0.0222(6) 0.0179(6) 0.0028(5) 0.0052(5) 0.0032(5)

loop_
_atom_type_symbol
_atom_type_description
_atom_type_scat_dispersion_real
_atom_type_scat_dispersion_imag
_atom_type_scat_source
C C 0.0033 0.0016 'International Tables Vol C Tables 4.2.6.8 and 6.1.1.4'
H H 0.0000 0.0000 'International Tables Vol C Tables 4.2.6.8 and 6.1.1.4'
N N 0.0061 0.0033 'International Tables Vol C Tables 4.2.6.8 and 6.1.1.4'
O O 0.0106 0.0060 'International Tables Vol C Tables 4.2.6.8 and 6.1.1.4'
S S 0.1246 0.1234 'International Tables Vol C Tables 4.2.6.8 and 6.1.1.4'

loop_
_geom_angle_atom_site_label_1
_geom_angle_atom_site_label_2
_geom_angle_atom_site_label_3
_geom_angle
C1 O1 H1 109.5
C12 O3 C13 115.46(11)
C15 O5 C16 116.85(11)
C7 N1 N2 114.76(11)
C8 N2 N1 120.22(10)
C8 N2 H2 119.9
N1 N2 H2 119.9
C8 N3 C17 124.99(11)
C8 N3 H30 117.5
C17 N3 H30 117.5
C11 N4 C14 113.37(11)
C11 N4 C10 114.49(10)
C14 N4 C10 114.35(11)
O1 C1 C6 117.46(11)
O1 C1 C2 122.68(11)
C6 C1 C2 119.82(11)
C3 C2 C1 119.16(11)
C3 C2 C10 121.27(11)
C1 C2 C10 119.56(11)
C2 C3 C4 122.22(12)
C2 C3 H3 118.9
C4 C3 H3 118.9
C5 C4 C3 117.39(12)
C5 C4 C9 121.51(12)
C3 C4 C9 121.06(12)
C4 C5 C6 122.27(12)
C4 C5 H5 118.9
C6 C5 H5 118.9
C1 C6 C5 119.11(11)
C1 C6 C7 119.53(11)
C5 C6 C7 121.36(11)
N1 C7 C6 120.50(11)
N1 C7 H7 119.8
C6 C7 H7 119.8
N3 C8 N2 115.15(11)
N3 C8 S1 125.14(10)
N2 C8 S1 119.70(10)
C4 C9 H9A 109.5
C4 C9 H9B 109.5
H9A C9 H9B 109.5
C4 C9 H9C 109.5
H9A C9 H9C 109.5
H9B C9 H9C 109.5
N4 C10 C2 110.32(10)
N4 C10 H10A 109.6
C2 C10 H10A 109.6
N4 C10 H10B 109.6
C2 C10 H10B 109.6
H10A C10 H10B 108.1
N4 C11 C12 110.25(11)
N4 C11 H11A 109.6
C12 C11 H11A 109.6
N4 C11 H11B 109.6
C12 C11 H11B 109.6
H11A C11 H11B 108.1
O2 C12 O3 124.50(12)
O2 C12 C11 124.39(12)
O3 C12 C11 111.11(11)
C17 C26 C21 118.16(12)
C17 C26 C25 123.50(12)
C21 C26 C25 118.32(12)
O3 C13 H13A 109.5
O3 C13 H13B 109.5
H13A C13 H13B 109.5
O3 C13 H13C 109.5
H13A C13 H13C 109.5
H13B C13 H13C 109.5
N4 C14 C15 110.41(10)
N4 C14 H14A 109.6
C15 C14 H14A 109.6
N4 C14 H14B 109.6
C15 C14 H14B 109.6
H14A C14 H14B 108.1
O4 C15 O5 125.04(13)
O4 C15 C14 124.47(12)
O5 C15 C14 110.49(11)
O5 C16 H16A 109.5
O5 C16 H16B 109.5
H16A C16 H16B 109.5
O5 C16 H16C 109.5
H16A C16 H16C 109.5
H16B C16 H16C 109.5
C18 C17 C26 121.05(12)
C18 C17 N3 118.23(12)
C26 C17 N3 120.57(12)
C17 C18 C19 120.48(13)
C17 C18 H18 119.8
C19 C18 H18 119.8
C20 C19 C18 120.06(13)
C20 C19 H19 120.0
C18 C19 H19 120.0
C19 C20 C21 120.93(12)
C19 C20 H20 119.5
C21 C20 H20 119.5
C22 C21 C20 121.67(12)
C22 C21 C26 119.01(13)
C20 C21 C26 119.31(12)
C23 C22 C21 121.14(13)
C23 C22 H22 119.4
C21 C22 H22 119.4
C22 C23 C24 120.20(14)
C22 C23 H23 119.9
C24 C23 H23 119.9
C25 C24 C23 120.68(14)
C25 C24 H24 119.7
C23 C24 H24 119.7
C24 C25 C26 120.65(13)
C24 C25 H25 119.7
C26 C25 H25 119.7

loop_
_geom_bond_atom_site_label_1
_geom_bond_atom_site_label_2
_geom_bond_distance
S1 C8 1.6766(13)
O1 C1 1.3607(16)
O1 H1 0.8400
O2 C12 1.2083(16)
O3 C12 1.3301(17)
O3 C13 1.4544(17)
O4 C15 1.2033(17)
O5 C15 1.3345(16)
O5 C16 1.4517(18)
N1 C7 1.2843(16)
N1 N2 1.3781(14)
N2 C8 1.3514(16)
N2 H2 0.8800
N3 C8 1.3490(16)
N3 C17 1.4308(16)
N3 H30 0.8800
N4 C11 1.4559(17)
N4 C14 1.4577(16)
N4 C10 1.4696(17)
C1 C6 1.4009(17)
C1 C2 1.4080(17)
C2 C3 1.3883(18)
C2 C10 1.5080(17)
C3 C4 1.4059(18)
C3 H3 0.9500
C4 C5 1.3846(17)
C4 C9 1.5075(19)
C5 C6 1.4030(18)
C5 H5 0.9500
C6 C7 1.4601(17)
C7 H7 0.9500
C9 H9A 0.9800
C9 H9B 0.9800
C9 H9C 0.9800
C10 H10A 0.9900
C10 H10B 0.9900
C11 C12 1.5138(18)
C11 H11A 0.9900
C11 H11B 0.9900
C26 C17 1.4209(18)
C26 C21 1.4247(17)
C26 C25 1.4261(19)
C13 H13A 0.9800
C13 H13B 0.9800
C13 H13C 0.9800
C14 C15 1.5146(19)
C14 H14A 0.9900
C14 H14B 0.9900
C16 H16A 0.9800
C16 H16B 0.9800
C16 H16C 0.9800
C17 C18 1.3697(19)
C18 C19 1.4137(19)
C18 H18 0.9500
C19 C20 1.363(2)
C19 H19 0.9500
C20 C21 1.421(2)
C20 H20 0.9500
C21 C22 1.419(2)
C22 C23 1.361(2)
C22 H22 0.9500
C23 C24 1.406(2)
C23 H23 0.9500
C24 C25 1.370(2)
C24 H24 0.9500
C25 H25 0.9500

loop_
_geom_hbond_atom_site_label_D
_geom_hbond_atom_site_label_H
_geom_hbond_atom_site_label_A
_geom_hbond_distance_DH
_geom_hbond_distance_HA
_geom_hbond_distance_DA
_geom_hbond_angle_DHA
_geom_hbond_site_symmetry_A
O1 H1 O4 0.84 2.13 2.8426(14) 142.2 .
O1 H1 N4 0.84 2.21 2.8993(14) 138.7 .
N2 H2 O2 0.88 1.98 2.8581(14) 176.8 2_666
C10 H10A S1 0.99 2.84 3.7014(14) 145.4 1_665
C11 H11A S1 0.99 2.75 3.5581(13) 138.9 1_665
C13 H13C S1 0.98 2.96 3.8307(17) 148.9 2_666
C16 H16B O4 0.98 2.54 3.399(2) 146.6 2_766

loop_
_geom_torsion_atom_site_label_1
_geom_torsion_atom_site_label_2
_geom_torsion_atom_site_label_3
_geom_torsion_atom_site_label_4
_geom_torsion
C7 N1 N2 C8 175.64(12)
O1 C1 C2 C3 -177.83(12)
C6 C1 C2 C3 -0.16(19)
O1 C1 C2 C10 3.04(19)
C6 C1 C2 C10 -179.29(12)
C1 C2 C3 C4 -1.38(19)
C10 C2 C3 C4 177.74(12)
C2 C3 C4 C5 1.37(19)
C2 C3 C4 C9 -176.45(13)
C3 C4 C5 C6 0.17(19)
C9 C4 C5 C6 177.97(13)
O1 C1 C6 C5 179.41(12)
C2 C1 C6 C5 1.62(19)
O1 C1 C6 C7 -1.55(18)
C2 C1 C6 C7 -179.34(12)
C4 C5 C6 C1 -1.6(2)
C4 C5 C6 C7 179.33(12)
N2 N1 C7 C6 178.54(11)
C1 C6 C7 N1 164.82(12)
C5 C6 C7 N1 -16.17(19)
C17 N3 C8 N2 172.88(12)
C17 N3 C8 S1 -7.9(2)
N1 N2 C8 N3 0.56(18)
N1 N2 C8 S1 -178.75(10)
C11 N4 C10 C2 62.51(14)
C14 N4 C10 C2 -164.29(11)
C3 C2 C10 N4 -124.31(13)
C1 C2 C10 N4 54.80(15)
C14 N4 C11 C12 69.73(14)
C10 N4 C11 C12 -156.61(10)
C13 O3 C12 O2 1.21(19)
C13 O3 C12 C11 -178.00(11)
N4 C11 C12 O2 22.58(18)
N4 C11 C12 O3 -158.21(11)
C11 N4 C14 C15 -127.68(12)
C10 N4 C14 C15 98.59(13)
C16 O5 C15 O4 9.1(2)
C16 O5 C15 C14 -170.57(13)
N4 C14 C15 O4 -11.5(2)
N4 C14 C15 O5 168.18(11)
C21 C26 C17 C18 0.54(18)
C25 C26 C17 C18 -178.05(12)
C21 C26 C17 N3 176.01(11)
C25 C26 C17 N3 -2.58(19)
C8 N3 C17 C18 -107.91(15)
C8 N3 C17 C26 76.49(17)
C26 C17 C18 C19 -0.63(19)
N3 C17 C18 C19 -176.21(12)
C17 C18 C19 C20 0.2(2)
C18 C19 C20 C21 0.3(2)
C19 C20 C21 C22 178.40(13)
C19 C20 C21 C26 -0.41(19)
C17 C26 C21 C22 -178.86(12)
C25 C26 C21 C22 -0.19(18)
C17 C26 C21 C20 -0.02(18)
C25 C26 C21 C20 178.64(12)
C20 C21 C22 C23 -178.54(13)
C26 C21 C22 C23 0.3(2)
C21 C22 C23 C24 -0.1(2)
C22 C23 C24 C25 -0.1(2)
C23 C24 C25 C26 0.2(2)
C17 C26 C25 C24 178.56(13)
C21 C26 C25 C24 -0.03(19)
